data_2210682
loop_
_publ_author_name
'Choi, Hong Dae'
'Woo, Hyun Mi'
'Seo,  Pil Ja'
'Son, Byeng Wha'
'Lee, Uk'

_publ_section_title
;
 5-(4-Bromophenyl)-3-methylsulfanyl-2-phenyl-1-benzofuran
;
_journal_coeditor_code JH2036
_journal_issue 10
_journal_name_full 'Acta Crystallographica Section E'
_journal_page_first o4708
_journal_page_last o4709
_journal_paper_doi 10.1107/S1600536806038311
_journal_volume 62
_journal_year 2006
_chemical_formula_iupac 'C21 H15 Br O S'
_chemical_formula_moiety 'C21 H15 Br O S'
_chemical_formula_sum 'C21 H15 Br O S'
_chemical_formula_weight 395.30
_chemical_name_systematic
;
5-(4-Bromophenyl)-3-methylsulfanyl-2-phenyl-1-benzofuran
;
_space_group_IT_number 2
_symmetry_cell_setting triclinic
_symmetry_space_group_name_Hall '-P 1'
_symmetry_space_group_name_H-M 'P -1'
_atom_sites_solution_hydrogens geom
_atom_sites_solution_primary direct
_atom_sites_solution_secondary difmap
_audit_creation_method SHELXL-97
_cell_angle_alpha 101.4760(10)
_cell_angle_beta 107.0910(10)
_cell_angle_gamma 90.9290(10)
_cell_formula_units_Z 2
_cell_length_a 7.7452(5)
_cell_length_b 9.2404(6)
_cell_length_c 12.6789(9)
_cell_measurement_reflns_used 5108
_cell_measurement_temperature 120(2)
_cell_measurement_theta_max 28.23
_cell_measurement_theta_min 2.26
_cell_volume 847.30(10)
_computing_cell_refinement SMART
_computing_data_collection 'SMART (Bruker, 1997)'
_computing_data_reduction 'SAINT (Bruker, 1997)'
_computing_molecular_graphics 'ORTEP-3 (Farrugia, 1997) and DIAMOND (Brandenburg, 1998)'
_computing_publication_material SHELXL97
_computing_structure_refinement 'SHELXL97 (Sheldrick, 1997)'
_computing_structure_solution 'SHELXS97 (Sheldrick, 1997\\bbr00)'
_diffrn_ambient_temperature 120(2)
_diffrn_detector_area_resol_mean 10.00
_diffrn_measured_fraction_theta_full 0.981
_diffrn_measured_fraction_theta_max 0.981
_diffrn_measurement_device_type 'Bruker SMART CCD'
_diffrn_measurement_method '\f and \w'
_diffrn_radiation_monochromator graphite
_diffrn_radiation_source 'fine-focus sealed tube'
_diffrn_radiation_type MoK\a
_diffrn_radiation_wavelength 0.71073
_diffrn_reflns_av_R_equivalents 0.0449
_diffrn_reflns_av_sigmaI/netI 0.0383
_diffrn_reflns_limit_h_max 9
_diffrn_reflns_limit_h_min -9
_diffrn_reflns_limit_k_max 11
_diffrn_reflns_limit_k_min -11
_diffrn_reflns_limit_l_max 16
_diffrn_reflns_limit_l_min -16
_diffrn_reflns_number 7306
_diffrn_reflns_theta_full 27.00
_diffrn_reflns_theta_max 27.00
_diffrn_reflns_theta_min 2.26
_exptl_absorpt_coefficient_mu 2.553
_exptl_absorpt_correction_T_max 0.357
_exptl_absorpt_correction_T_min 0.198
_exptl_absorpt_correction_type empirical
_exptl_absorpt_process_details '(SADABS; Sheldrick, 1999)'
_exptl_crystal_colour colorless
_exptl_crystal_density_diffrn 1.549
_exptl_crystal_density_method 'not measured'
_exptl_crystal_description block
_exptl_crystal_F_000 400
_exptl_crystal_size_max 0.64
_exptl_crystal_size_mid 0.60
_exptl_crystal_size_min 0.40
_refine_diff_density_max 0.463
_refine_diff_density_min -0.546
_refine_ls_extinction_method none
_refine_ls_goodness_of_fit_ref 0.979
_refine_ls_hydrogen_treatment constr
_refine_ls_matrix_type full
_refine_ls_number_parameters 217
_refine_ls_number_reflns 3629
_refine_ls_number_restraints 0
_refine_ls_restrained_S_all 0.979
_refine_ls_R_factor_all 0.0338
_refine_ls_R_factor_gt 0.0304
_refine_ls_shift/su_max 0.000
_refine_ls_shift/su_mean 0.000
_refine_ls_structure_factor_coef Fsqd
_refine_ls_weighting_details 'calc w=1/[\s^2^(Fo^2^)+(0.0537P)^2^+0.2432P] where P=(Fo^2^+2Fc^2^)/3'
_refine_ls_weighting_scheme calc
_refine_ls_wR_factor_gt 0.0812
_refine_ls_wR_factor_ref 0.0830
_reflns_number_gt 3270
_reflns_number_total 3629
_reflns_threshold_expression I>2\s(I)
_cod_data_source_file jh2036.cif
_cod_data_source_block I
_cod_original_sg_symbol_Hall -P_1
_cod_database_code 2210682
_cod_database_fobs_code 2210682

loop_
_symmetry_equiv_pos_as_xyz
'x, y, z'
'-x, -y, -z'

loop_
_atom_site_type_symbol
_atom_site_label
_atom_site_fract_x
_atom_site_fract_y
_atom_site_fract_z
_atom_site_U_iso_or_equiv
_atom_site_adp_type
_atom_site_calc_flag
_atom_site_refinement_flags
_atom_site_occupancy
Br Br 1.16521(3) 0.73729(2) 0.206551(19) 0.03910(10) Uani d . 1
S S 0.23695(6) 0.34530(5) 0.47028(4) 0.02792(12) Uani d . 1
O O 0.01297(17) 0.12375(14) 0.15388(11) 0.0248(3) Uani d . 1
C C1 0.9460(2) 0.6248(2) 0.18811(16) 0.0261(4) Uani d . 1
C C2 0.9082(3) 0.4869(2) 0.11712(16) 0.0281(4) Uani d . 1
H H2 0.9878 0.4494 0.0780 0.034 Uiso calc R 1
C C3 0.7492(3) 0.4048(2) 0.10485(16) 0.0265(4) Uani d . 1
H H3 0.7221 0.3120 0.0565 0.032 Uiso calc R 1
C C4 0.6287(2) 0.45922(19) 0.16395(14) 0.0223(3) Uani d . 1
C C5 0.6711(2) 0.6005(2) 0.23375(15) 0.0246(4) Uani d . 1
H H5 0.5915 0.6393 0.2725 0.029 Uiso calc R 1
C C6 0.8293(3) 0.6845(2) 0.24669(15) 0.0267(4) Uani d . 1
H H6 0.8562 0.7783 0.2935 0.032 Uiso calc R 1
C C7 0.4641(2) 0.36815(19) 0.15692(15) 0.0225(3) Uani d . 1
C C8 0.3602(3) 0.2764(2) 0.05370(15) 0.0246(4) Uani d . 1
H H8 0.3959 0.2742 -0.0105 0.030 Uiso calc R 1
C C9 0.2070(3) 0.1898(2) 0.04485(15) 0.0253(4) Uani d . 1
H H9 0.1391 0.1296 -0.0233 0.030 Uiso calc R 1
C C10 0.1606(2) 0.19775(19) 0.14326(15) 0.0224(3) Uani d . 1
C C11 0.0186(2) 0.16648(19) 0.26632(15) 0.0237(4) Uani d . 1
C C12 0.1668(2) 0.2629(2) 0.32613(15) 0.0236(3) Uani d . 1
C C13 0.2596(2) 0.28571(19) 0.24663(14) 0.0222(3) Uani d . 1
C C14 0.4131(2) 0.37258(19) 0.25384(15) 0.0227(3) Uani d . 1
H H14 0.4803 0.4325 0.3223 0.027 Uiso calc R 1
C C15 -0.1351(3) 0.10619(19) 0.29357(16) 0.0257(4) Uani d . 1
C C16 -0.2968(3) 0.0530(2) 0.20733(18) 0.0303(4) Uani d . 1
H H16 -0.3045 0.0534 0.1328 0.036 Uiso calc R 1
C C17 -0.4453(3) -0.0003(2) 0.2325(2) 0.0379(5) Uani d . 1
H H17 -0.5521 -0.0355 0.1749 0.045 Uiso calc R 1
C C18 -0.4345(3) -0.0011(3) 0.3431(2) 0.0426(5) Uani d . 1
H H18 -0.5346 -0.0356 0.3600 0.051 Uiso calc R 1
C C19 -0.2757(4) 0.0490(3) 0.4284(2) 0.0444(6) Uani d . 1
H H19 -0.2687 0.0473 0.5026 0.053 Uiso calc R 1
C C20 -0.1258(3) 0.1022(2) 0.40434(18) 0.0354(5) Uani d . 1
H H20 -0.0189 0.1352 0.4624 0.043 Uiso calc R 1
C C21 0.2047(3) 0.5374(2) 0.46534(19) 0.0366(5) Uani d . 1
H H21A 0.2393 0.5964 0.5408 0.044 Uiso calc R 1
H H21B 0.0796 0.5474 0.4283 0.044 Uiso calc R 1
H H21C 0.2783 0.5705 0.4242 0.044 Uiso calc R 1

loop_
_atom_site_aniso_label
_atom_site_aniso_U_11
_atom_site_aniso_U_22
_atom_site_aniso_U_33
_atom_site_aniso_U_12
_atom_site_aniso_U_13
_atom_site_aniso_U_23
Br 0.02481(13) 0.04297(15) 0.04994(15) -0.00699(8) 0.00995(9) 0.01375(10)
S 0.0297(3) 0.0309(2) 0.0211(2) -0.00325(18) 0.00729(18) 0.00196(18)
O 0.0245(6) 0.0219(6) 0.0262(6) -0.0038(5) 0.0085(5) 0.0004(5)
C1 0.0199(9) 0.0291(9) 0.0305(9) -0.0014(7) 0.0066(7) 0.0112(7)
C2 0.0290(10) 0.0287(9) 0.0334(10) 0.0071(7) 0.0163(8) 0.0116(8)
C3 0.0319(10) 0.0215(8) 0.0284(9) 0.0014(7) 0.0135(8) 0.0041(7)
C4 0.0228(9) 0.0223(8) 0.0230(8) 0.0012(7) 0.0077(7) 0.0062(7)
C5 0.0246(9) 0.0247(9) 0.0235(8) 0.0015(7) 0.0085(7) 0.0015(7)
C6 0.0278(10) 0.0229(9) 0.0269(9) -0.0007(7) 0.0056(7) 0.0040(7)
C7 0.0227(9) 0.0204(8) 0.0247(8) 0.0010(6) 0.0079(7) 0.0044(7)
C8 0.0286(9) 0.0239(9) 0.0216(8) 0.0016(7) 0.0095(7) 0.0028(7)
C9 0.0273(9) 0.0232(9) 0.0219(8) -0.0002(7) 0.0056(7) -0.0005(7)
C10 0.0204(8) 0.0197(8) 0.0267(9) 0.0000(6) 0.0079(7) 0.0029(7)
C11 0.0251(9) 0.0210(8) 0.0255(8) 0.0013(7) 0.0090(7) 0.0041(7)
C12 0.0243(9) 0.0230(8) 0.0231(8) 0.0003(7) 0.0075(7) 0.0036(7)
C13 0.0237(9) 0.0200(8) 0.0220(8) 0.0012(6) 0.0069(7) 0.0031(6)
C14 0.0215(9) 0.0226(8) 0.0222(8) -0.0006(6) 0.0058(7) 0.0022(6)
C15 0.0267(9) 0.0173(8) 0.0342(9) -0.0003(7) 0.0126(8) 0.0032(7)
C16 0.0274(10) 0.0244(9) 0.0391(10) 0.0007(7) 0.0102(8) 0.0070(8)
C17 0.0250(10) 0.0291(10) 0.0592(14) -0.0014(8) 0.0131(9) 0.0084(9)
C18 0.0376(12) 0.0346(11) 0.0623(15) -0.0057(9) 0.0307(11) 0.0030(10)
C19 0.0529(15) 0.0397(12) 0.0471(13) -0.0100(10) 0.0306(11) 0.0019(10)
C20 0.0371(11) 0.0333(11) 0.0362(11) -0.0090(8) 0.0158(9) 0.0020(9)
C21 0.0381(11) 0.0320(10) 0.0366(11) 0.0027(8) 0.0122(9) -0.0009(8)

loop_
_atom_type_symbol
_atom_type_description
_atom_type_scat_dispersion_real
_atom_type_scat_dispersion_imag
_atom_type_scat_source
C C 0.0033 0.0016 'International Tables Vol C Tables 4.2.6.8 and 6.1.1.4'
H H 0.0000 0.0000 'International Tables Vol C Tables 4.2.6.8 and 6.1.1.4'
O O 0.0106 0.0060 'International Tables Vol C Tables 4.2.6.8 and 6.1.1.4'
S S 0.1246 0.1234 'International Tables Vol C Tables 4.2.6.8 and 6.1.1.4'
Br Br -0.2901 2.4595 'International Tables Vol C Tables 4.2.6.8 and 6.1.1.4'

loop_
_geom_angle_atom_site_label_1
_geom_angle_atom_site_label_2
_geom_angle_atom_site_label_3
_geom_angle
_geom_angle_publ_flag
C12 S C21 100.89(9) yes
C10 O C11 106.40(10) yes
C2 C1 C6 121.96(17) ?
C2 C1 Br 119.20(10) yes
C6 C1 Br 118.90(10) yes
C1 C2 C3 118.92(17) ?
C1 C2 H2 120.5 ?
C3 C2 H2 120.5 ?
C2 C3 C4 121.20(17) ?
C2 C3 H3 119.4 ?
C4 C3 H3 119.4 ?
C3 C4 C5 117.97(17) ?
C3 C4 C7 121.51(16) ?
C5 C4 C7 120.47(16) ?
C6 C5 C4 121.57(17) ?
C6 C5 H5 119.2 ?
C4 C5 H5 119.2 ?
C5 C6 C1 118.35(17) ?
C5 C6 H6 120.8 ?
C1 C6 H6 120.8 ?
C14 C7 C8 119.70(16) ?
C14 C7 C4 119.30(16) ?
C8 C7 C4 120.99(16) ?
C9 C8 C7 122.23(16) ?
C9 C8 H8 118.9 ?
C7 C8 H8 118.9 ?
C10 C9 C8 116.23(16) ?
C10 C9 H9 121.9 ?
C8 C9 H9 121.9 ?
C13 C10 O 110.37(15) ?
C13 C10 C9 123.39(16) ?
O C10 C9 126.23(16) ?
C12 C11 O 110.72(15) ?
C12 C11 C15 134.38(17) ?
O C11 C15 114.82(16) ?
C11 C12 C13 106.50(15) ?
C11 C12 S 128.46(14) ?
C13 C12 S 125.03(14) ?
C10 C13 C14 119.57(16) ?
C10 C13 C12 105.97(15) ?
C14 C13 C12 134.45(16) ?
C7 C14 C13 118.87(16) ?
C7 C14 H14 120.6 ?
C13 C14 H14 120.6 ?
C20 C15 C16 118.73(18) ?
C20 C15 C11 121.38(18) ?
C16 C15 C11 119.88(18) ?
C17 C16 C15 120.4(2) ?
C17 C16 H16 119.8 ?
C15 C16 H16 119.8 ?
C18 C17 C16 120.0(2) ?
C18 C17 H17 120.0 ?
C16 C17 H17 120.0 ?
C19 C18 C17 120.0(2) ?
C19 C18 H18 120.0 ?
C17 C18 H18 120.0 ?
C18 C19 C20 120.5(2) ?
C18 C19 H19 119.7 ?
C20 C19 H19 119.7 ?
C19 C20 C15 120.2(2) ?
C19 C20 H20 119.9 ?
C15 C20 H20 119.9 ?
S C21 H21A 109.5 ?
S C21 H21B 109.5 ?
H21A C21 H21B 109.5 ?
S C21 H21C 109.5 ?
H21A C21 H21C 109.5 ?
H21B C21 H21C 109.5 ?

loop_
_geom_bond_atom_site_label_1
_geom_bond_atom_site_label_2
_geom_bond_distance
_geom_bond_publ_flag
Br C1 1.905(2) yes
S C12 1.751(2) yes
S C21 1.808(2) yes
O C10 1.377(2) yes
O C11 1.389(2) yes
C1 C2 1.377(3) ?
C1 C6 1.386(3) ?
C2 C3 1.388(3) ?
C2 H2 0.9300 ?
C3 C4 1.400(3) ?
C3 H3 0.9300 ?
C4 C5 1.397(2) ?
C4 C7 1.487(2) ?
C5 C6 1.390(3) ?
C5 H5 0.9300 ?
C6 H6 0.9300 ?
C7 C14 1.391(2) ?
C7 C8 1.413(3) ?
C8 C9 1.384(3) ?
C8 H8 0.9300 ?
C9 C10 1.386(3) ?
C9 H9 0.9300 ?
C10 C13 1.390(2) ?
C11 C12 1.368(3) ?
C11 C15 1.464(3) ?
C12 C13 1.444(2) ?
C13 C14 1.393(2) ?
C14 H14 0.9300 ?
C15 C20 1.393(3) ?
C15 C16 1.402(3) ?
C16 C17 1.388(3) ?
C16 H16 0.9300 ?
C17 C18 1.382(4) ?
C17 H17 0.9300 ?
C18 C19 1.377(4) ?
C18 H18 0.9300 ?
C19 C20 1.389(3) ?
C19 H19 0.9300 ?
C20 H20 0.9300 ?
C21 H21A 0.9600 ?
C21 H21B 0.9600 ?
C21 H21C 0.9600 ?

loop_
_cod_related_entry_id
_cod_related_entry_database
_cod_related_entry_code
1 ChemSpider 21127212
